data_7707063
loop_
_publ_author_name
'Nishimura, Tsubasa'
'Sakurai, Takahiro'
'Shinokubo, Hiroshi'
'Miyake, Yoshihiro'

_publ_section_title
;
 Iron hexamesityl-5,15-diazaporphyrin: synthesis, structure and catalytic
 use for direct oxidation of sp<sup>3</sup> C-H bonds.
;
_journal_issue 18
_journal_name_full 'Dalton transactions (Cambridge, England : 2003)'
_journal_page_first 6343
_journal_page_last 6348
_journal_paper_doi 10.1039/d1dt00893e
_journal_volume 50
_journal_year 2021
_chemical_formula_sum 'C80 H89 Fe N6 O'
_chemical_formula_weight 1206.42
_space_group_crystal_system monoclinic
_space_group_IT_number 15
_space_group_name_Hall '-C 2yc'
_space_group_name_H-M_alt 'C 1 2/c 1'
_atom_sites_solution_hydrogens geom
_audit_creation_method SHELXL-2018/3
_audit_update_record
;
2021-03-18 deposited with the CCDC.	2021-04-05 downloaded from the CCDC.
;
_cell_angle_alpha 90
_cell_angle_beta 95.128(2)
_cell_angle_gamma 90
_cell_formula_units_Z 4
_cell_length_a 21.0219(6)
_cell_length_b 26.3677(6)
_cell_length_c 13.5664(4)
_cell_measurement_reflns_used 17605
_cell_measurement_temperature 93(2)
_cell_measurement_theta_max 31.0880
_cell_measurement_theta_min 2.0120
_cell_volume 7489.7(4)
_computing_cell_refinement 'CrysAlisPro 1.171.38.41 (Rigaku OD, 2015)'
_computing_data_collection 'CrysAlisPro 1.171.38.41 (Rigaku OD, 2015)'
_computing_data_reduction 'CrysAlisPro 1.171.38.41 (Rigaku OD, 2015)'
_computing_molecular_graphics 'Yadokari-XG 2009'
_computing_publication_material 'Yadokari-XG 2009'
_computing_structure_refinement 'SHELXL-2018/3 (Sheldrick, 2018)'
_computing_structure_solution 'SHELXT 2018/2 (Sheldrick, 2018)'
_diffrn_ambient_temperature 93(2)
_diffrn_detector 'CCD plate'
_diffrn_measured_fraction_theta_full 0.998
_diffrn_measured_fraction_theta_max 0.975
_diffrn_measurement_device_type 'dtrek-CrysAlisPro-abstract goniometer imported rigaku-d*trek images'
_diffrn_measurement_method '\w scans'
_diffrn_radiation_type MoK\a
_diffrn_radiation_wavelength 0.71073
_diffrn_reflns_av_R_equivalents 0.0257
_diffrn_reflns_av_unetI/netI 0.0265
_diffrn_reflns_Laue_measured_fraction_full 0.998
_diffrn_reflns_Laue_measured_fraction_max 0.975
_diffrn_reflns_limit_h_max 29
_diffrn_reflns_limit_h_min -27
_diffrn_reflns_limit_k_max 37
_diffrn_reflns_limit_k_min -37
_diffrn_reflns_limit_l_max 16
_diffrn_reflns_limit_l_min -19
_diffrn_reflns_number 35280
_diffrn_reflns_point_group_measured_fraction_full 0.998
_diffrn_reflns_point_group_measured_fraction_max 0.975
_diffrn_reflns_theta_full 25.242
_diffrn_reflns_theta_max 29.995
_diffrn_reflns_theta_min 1.885
_diffrn_source 'fine-focus sealed X-ray tube'
_exptl_absorpt_coefficient_mu 0.247
_exptl_absorpt_correction_T_max 1.00000
_exptl_absorpt_correction_T_min 0.58192
_exptl_absorpt_correction_type multi-scan
_exptl_crystal_colour black
_exptl_crystal_density_diffrn 1.070
_exptl_crystal_description block
_exptl_crystal_F_000 2580
_exptl_crystal_size_max 0.100
_exptl_crystal_size_mid 0.060
_exptl_crystal_size_min 0.050
_refine_diff_density_max 0.862
_refine_diff_density_min -0.354
_refine_diff_density_rms 0.079
_refine_ls_extinction_method none
_refine_ls_goodness_of_fit_ref 1.080
_refine_ls_hydrogen_treatment constr
_refine_ls_matrix_type full
_refine_ls_number_parameters 524
_refine_ls_number_reflns 10662
_refine_ls_number_restraints 206
_refine_ls_restrained_S_all 1.099
_refine_ls_R_factor_all 0.0954
_refine_ls_R_factor_gt 0.0754
_refine_ls_shift/su_max 0.000
_refine_ls_shift/su_mean 0.000
_refine_ls_structure_factor_coef Fsqd
_refine_ls_weighting_details 'w=1/[\s^2^(Fo^2^)+(0.1291P)^2^+5.4650P] where P=(Fo^2^+2Fc^2^)/3'
_refine_ls_weighting_scheme calc
_refine_ls_wR_factor_gt 0.2192
_refine_ls_wR_factor_ref 0.2346
_reflns_Friedel_coverage 0.000
_reflns_number_gt 8058
_reflns_number_total 10662
_reflns_threshold_expression 'I > 2\s(I)'
_cod_data_source_file d1dt00893e2.cif
_cod_data_source_block ydkr_a
_cod_depositor_comments 'Adding full bibliography for 7707061--7707063.cif.'
_cod_original_sg_symbol_H-M 'C 2/c'
_cod_database_code 7707063
_shelx_shelxl_version_number 2018/3
_shelx_space_group_comment
;
The symmetry employed for this shelxl refinement is uniquely defined
by the following loop, which should always be used as a source of
symmetry information in preference to the above space-group names.
They are only intended as comments.
;
_shelx_estimated_absorpt_t_min 0.976
_shelx_estimated_absorpt_t_max 0.988

loop_
_space_group_symop_operation_xyz
'x, y, z'
'-x, y, -z+1/2'
'x+1/2, y+1/2, z'
'-x+1/2, y+1/2, -z+1/2'
'-x, -y, -z'
'x, -y, z-1/2'
'-x+1/2, -y+1/2, -z'
'x+1/2, -y+1/2, z-1/2'

loop_
_atom_site_label
_atom_site_type_symbol
_atom_site_fract_x
_atom_site_fract_y
_atom_site_fract_z
_atom_site_U_iso_or_equiv
_atom_site_adp_type
_atom_site_occupancy
_atom_site_site_symmetry_order
_atom_site_calc_flag
_atom_site_refinement_flags_posn
_atom_site_refinement_flags_adp
_atom_site_refinement_flags_occupancy
_atom_site_disorder_assembly
_atom_site_disorder_group
C1 C 0.34596(10) 0.30687(8) 0.13598(14) 0.0405(4) Uani 1 1 d . . . . .
C2 C 0.37350(10) 0.30787(8) 0.23719(14) 0.0412(4) Uani 1 1 d . . . . .
H1 H 0.405047 0.330916 0.264485 0.049 Uiso 1 1 calc R U . . .
C3 C 0.34623(10) 0.26996(8) 0.28648(14) 0.0400(4) Uani 1 1 d . . . . .
C4 C 0.30229(10) 0.24446(8) 0.21334(14) 0.0415(5) Uani 1 1 d . . . . .
N1 N 0.27024(9) 0.20305(7) 0.23499(12) 0.0416(4) Uani 1 1 d . . . . .
C5 C 0.23096(10) 0.17897(8) 0.16776(14) 0.0403(4) Uani 1 1 d . . . . .
C6 C 0.19790(10) 0.13251(7) 0.19081(14) 0.0376(4) Uani 1 1 d . . . . .
C7 C 0.15969(10) 0.12086(7) 0.10760(14) 0.0374(4) Uani 1 1 d . . . . .
H2 H 0.131305 0.092819 0.099691 0.045 Uiso 1 1 calc R U . . .
C8 C 0.16979(10) 0.15839(8) 0.03376(14) 0.0393(4) Uani 1 1 d . . . . .
C9 C 0.13971(10) 0.15879(8) -0.06264(14) 0.0386(4) Uani 1 1 d . . . . .
C10 C 0.35591(11) 0.25761(8) 0.39343(14) 0.0407(4) Uani 1 1 d . . . . .
C11 C 0.32180(11) 0.28497(8) 0.45963(14) 0.0412(4) Uani 1 1 d . . . . .
C12 C 0.33368(12) 0.27538(9) 0.56087(15) 0.0478(5) Uani 1 1 d . . . . .
H3 H 0.310485 0.293660 0.606234 0.057 Uiso 1 1 calc R U . . .
C13 C 0.37823(13) 0.24006(9) 0.59646(16) 0.0516(6) Uani 1 1 d . . . . .
C14 C 0.41108(13) 0.21268(9) 0.52934(17) 0.0535(6) Uani 1 1 d . . . . .
H4 H 0.441449 0.187930 0.553374 0.064 Uiso 1 1 calc R U . . .
C15 C 0.40034(12) 0.22081(9) 0.42732(16) 0.0484(5) Uani 1 1 d . . . . .
C16 C 0.27355(12) 0.32488(9) 0.42376(18) 0.0512(5) Uani 1 1 d . . . . .
H5 H 0.248543 0.334822 0.478229 0.077 Uiso 1 1 calc R U . . .
H6 H 0.244935 0.311083 0.369306 0.077 Uiso 1 1 calc R U . . .
H7 H 0.295872 0.354596 0.400507 0.077 Uiso 1 1 calc R U . . .
C17 C 0.39154(18) 0.23097(11) 0.70702(18) 0.0699(8) Uani 1 1 d . . . . .
H8 H 0.377368 0.196807 0.723217 0.105 Uiso 1 1 calc R U . . .
H9 H 0.368363 0.256069 0.743304 0.105 Uiso 1 1 calc R U . . .
H10 H 0.437467 0.234190 0.725814 0.105 Uiso 1 1 calc R U . . .
C18 C 0.43904(17) 0.19227(12) 0.3570(2) 0.0692(8) Uani 1 1 d . . . . .
H11 H 0.474936 0.213353 0.340261 0.104 Uiso 1 1 calc R U . . .
H12 H 0.411949 0.184065 0.296535 0.104 Uiso 1 1 calc R U . . .
H13 H 0.455381 0.160862 0.388505 0.104 Uiso 1 1 calc R U . . .
C19 C 0.20662(10) 0.10376(7) 0.28468(14) 0.0389(4) Uani 1 1 d . . . . .
C20 C 0.15521(11) 0.09642(7) 0.34248(14) 0.0408(4) Uani 1 1 d . . . . .
C21 C 0.16599(12) 0.06826(9) 0.43039(16) 0.0492(5) Uani 1 1 d . . . . .
H14 H 0.131518 0.063304 0.470111 0.059 Uiso 1 1 calc R U . . .
C22 C 0.22495(14) 0.04746(9) 0.46137(17) 0.0551(6) Uani 1 1 d . . . . .
C23 C 0.27453(13) 0.05442(9) 0.40208(18) 0.0532(6) Uani 1 1 d . . . . .
H15 H 0.315131 0.040080 0.421850 0.064 Uiso 1 1 calc R U . . .
C24 C 0.26641(11) 0.08193(8) 0.31420(16) 0.0463(5) Uani 1 1 d . . . . .
C25 C 0.09041(11) 0.11792(9) 0.31410(16) 0.0450(5) Uani 1 1 d . . . . .
H16 H 0.093631 0.154758 0.306408 0.067 Uiso 1 1 calc R U . . .
H17 H 0.062187 0.110232 0.365856 0.067 Uiso 1 1 calc R U . . .
H18 H 0.072885 0.102861 0.251417 0.067 Uiso 1 1 calc R U . . .
C26 C 0.23449(19) 0.01742(13) 0.5567(2) 0.0778(9) Uani 1 1 d . . . . .
H19 H 0.275069 -0.001025 0.558883 0.117 Uiso 1 1 calc R U . . .
H20 H 0.199337 -0.006779 0.559753 0.117 Uiso 1 1 calc R U . . .
H21 H 0.235250 0.040625 0.613248 0.117 Uiso 1 1 calc R U . . .
C27 C 0.32127(13) 0.08564(11) 0.2510(2) 0.0607(6) Uani 1 1 d . . . . .
H22 H 0.306684 0.076535 0.182616 0.091 Uiso 1 1 calc R U . . .
H23 H 0.355263 0.062363 0.276150 0.091 Uiso 1 1 calc R U . . .
H24 H 0.337693 0.120443 0.252806 0.091 Uiso 1 1 calc R U . . .
C28 C 0.08876(10) 0.11981(7) -0.08624(13) 0.0370(4) Uani 1 1 d . . . . .
C29 C 0.02644(10) 0.13021(8) -0.06430(15) 0.0408(4) Uani 1 1 d . . . . .
C30 C -0.02012(10) 0.09282(8) -0.08125(16) 0.0442(5) Uani 1 1 d . . . . .
H25 H -0.062993 0.100227 -0.069332 0.053 Uiso 1 1 calc R U . . .
C31 C -0.00517(11) 0.04495(8) -0.11520(14) 0.0421(5) Uani 1 1 d . . . . .
C32 C 0.05637(11) 0.03587(8) -0.13774(14) 0.0441(5) Uani 1 1 d . . . . .
H26 H 0.066804 0.003352 -0.161778 0.053 Uiso 1 1 calc R U . . .
C33 C 0.10404(10) 0.07296(8) -0.12639(14) 0.0409(4) Uani 1 1 d . . . . .
C34 C 0.00947(12) 0.18078(9) -0.0217(2) 0.0577(6) Uani 1 1 d . . . . .
H27 H 0.033448 0.185408 0.043053 0.087 Uiso 1 1 calc R U . . .
H28 H -0.036419 0.181770 -0.013931 0.087 Uiso 1 1 calc R U . . .
H29 H 0.020367 0.207992 -0.066373 0.087 Uiso 1 1 calc R U . . .
C35 C -0.05509(13) 0.00354(10) -0.12396(16) 0.0531(6) Uani 1 1 d . . . . .
H30 H -0.064605 -0.007179 -0.057688 0.080 Uiso 1 1 calc R U . . .
H31 H -0.038929 -0.025455 -0.159408 0.080 Uiso 1 1 calc R U . . .
H32 H -0.094104 0.016410 -0.160468 0.080 Uiso 1 1 calc R U . . .
C36 C 0.17025(13) 0.06282(10) -0.15634(19) 0.0554(6) Uani 1 1 d . . . . .
H33 H 0.201631 0.068648 -0.099612 0.083 Uiso 1 1 calc R U . . .
H34 H 0.179040 0.085658 -0.210475 0.083 Uiso 1 1 calc R U . . .
H35 H 0.173090 0.027566 -0.178394 0.083 Uiso 1 1 calc R U . . .
N2 N 0.30228(9) 0.26822(7) 0.12290(12) 0.0444(4) Uani 1 1 d . . . . .
Fe1A Fe 0.22694(3) 0.26548(2) 0.01415(4) 0.03622(16) Uani 0.5 1 d . . P A -1
O1A O 0.1598(2) 0.30796(13) 0.0533(3) 0.0633(10) Uani 0.5 1 d . . P A -1
H36 H 0.128905 0.307166 0.009581 0.095 Uiso 0.5 1 calc R U P A -1
N3 N 0.21394(9) 0.19341(7) 0.07173(12) 0.0440(4) Uani 1 1 d . . . . .
C37C C 0.3831(7) 0.1682(6) 0.0313(13) 0.094(5) Uani 0.25 1 d D U P B 3
H37 H 0.356768 0.184428 0.078292 0.142 Uiso 0.25 1 calc R U P B 3
H38 H 0.414406 0.145805 0.067115 0.142 Uiso 0.25 1 calc R U P B 3
H39 H 0.405513 0.194274 -0.003778 0.142 Uiso 0.25 1 calc R U P B 3
C38C C 0.3405(7) 0.1371(6) -0.0434(10) 0.098(4) Uani 0.25 1 d D U P B 3
H40 H 0.308665 0.159220 -0.080401 0.117 Uiso 0.25 1 calc R U P B 3
H41 H 0.317604 0.110498 -0.009136 0.117 Uiso 0.25 1 calc R U P B 3
C39C C 0.3860(6) 0.1127(6) -0.1150(10) 0.109(4) Uani 0.25 1 d D U P B 3
H42 H 0.409767 0.139648 -0.146950 0.131 Uiso 0.25 1 calc R U P B 3
H43 H 0.417339 0.090482 -0.077252 0.131 Uiso 0.25 1 calc R U P B 3
C40C C 0.3473(7) 0.0821(7) -0.1929(11) 0.124(4) Uani 0.25 1 d D U P B 3
H44 H 0.316938 0.060736 -0.159851 0.149 Uiso 0.25 1 calc R U P B 3
H45 H 0.321949 0.105837 -0.237302 0.149 Uiso 0.25 1 calc R U P B 3
C41C C 0.3854(8) 0.0487(5) -0.2549(9) 0.114(4) Uani 0.25 1 d D U P B 3
H46 H 0.359243 0.018622 -0.275587 0.136 Uiso 0.25 1 calc R U P B 3
H47 H 0.423581 0.036518 -0.213698 0.136 Uiso 0.25 1 calc R U P B 3
C42C C 0.4066(10) 0.0741(7) -0.3459(12) 0.114(4) Uani 0.25 1 d D U P B 3
H48 H 0.441402 0.098309 -0.325949 0.137 Uiso 0.25 1 calc R U P B 3
H49 H 0.370465 0.093573 -0.378845 0.137 Uiso 0.25 1 calc R U P B 3
C43C C 0.4302(13) 0.0356(9) -0.4193(11) 0.135(5) Uani 0.25 1 d D U P B 3
H50 H 0.459857 0.052530 -0.461582 0.162 Uiso 0.25 1 calc R U P B 3
H51 H 0.393486 0.022506 -0.462562 0.162 Uiso 0.25 1 calc R U P B 3
C44C C 0.4647(15) -0.0087(9) -0.363(2) 0.202(9) Uani 0.25 1 d D U P B 3
H52 H 0.479563 -0.033016 -0.410694 0.302 Uiso 0.25 1 calc R U P B 3
H53 H 0.501395 0.004289 -0.320937 0.302 Uiso 0.25 1 calc R U P B 3
H54 H 0.435143 -0.025681 -0.321915 0.302 Uiso 0.25 1 calc R U P B 3
C37B C 0.3945(9) 0.1571(5) 0.0725(8) 0.087(5) Uani 0.25 1 d D U P C 2
H55 H 0.413056 0.190620 0.087028 0.130 Uiso 0.25 1 calc R U P C 2
H56 H 0.357267 0.152278 0.110092 0.130 Uiso 0.25 1 calc R U P C 2
H57 H 0.426370 0.130867 0.091219 0.130 Uiso 0.25 1 calc R U P C 2
C38B C 0.3744(6) 0.1531(4) -0.0357(8) 0.073(3) Uani 0.25 1 d D U P C 2
H58 H 0.412086 0.158960 -0.072980 0.088 Uiso 0.25 1 calc R U P C 2
H59 H 0.343074 0.180342 -0.054133 0.088 Uiso 0.25 1 calc R U P C 2
C39B C 0.3445(5) 0.1020(4) -0.0671(7) 0.078(3) Uani 0.25 1 d D U P C 2
H60 H 0.373492 0.074271 -0.042527 0.093 Uiso 0.25 1 calc R U P C 2
H61 H 0.303673 0.097799 -0.036877 0.093 Uiso 0.25 1 calc R U P C 2
C40B C 0.3323(6) 0.0981(6) -0.1790(8) 0.093(3) Uani 0.25 1 d D U P C 2
H62 H 0.299232 0.071917 -0.195592 0.112 Uiso 0.25 1 calc R U P C 2
H63 H 0.315512 0.130880 -0.205548 0.112 Uiso 0.25 1 calc R U P C 2
C41B C 0.3915(6) 0.0846(6) -0.2278(8) 0.097(3) Uani 0.25 1 d D U P C 2
H64 H 0.406785 0.051011 -0.203260 0.116 Uiso 0.25 1 calc R U P C 2
H65 H 0.425183 0.109713 -0.207445 0.116 Uiso 0.25 1 calc R U P C 2
C42B C 0.3826(7) 0.0830(7) -0.3392(8) 0.101(4) Uani 0.25 1 d D U P C 2
H66 H 0.387516 0.117737 -0.365341 0.121 Uiso 0.25 1 calc R U P C 2
H67 H 0.338610 0.071524 -0.360166 0.121 Uiso 0.25 1 calc R U P C 2
C43B C 0.4296(11) 0.0482(7) -0.3834(11) 0.123(5) Uani 0.25 1 d D U P C 2
H68 H 0.412091 0.013310 -0.386187 0.148 Uiso 0.25 1 calc R U P C 2
H69 H 0.469905 0.047667 -0.339676 0.148 Uiso 0.25 1 calc R U P C 2
C44B C 0.4441(6) 0.0641(6) -0.4869(9) 0.110(5) Uani 0.25 1 d D U P C 2
H70 H 0.474688 0.040307 -0.511854 0.166 Uiso 0.25 1 calc R U P C 2
H71 H 0.404558 0.063945 -0.531047 0.166 Uiso 0.25 1 calc R U P C 2
H72 H 0.462397 0.098317 -0.484515 0.166 Uiso 0.25 1 calc R U P C 2

loop_
_atom_site_aniso_label
_atom_site_aniso_U_11
_atom_site_aniso_U_22
_atom_site_aniso_U_33
_atom_site_aniso_U_23
_atom_site_aniso_U_13
_atom_site_aniso_U_12
C1 0.0488(11) 0.0415(10) 0.0293(9) 0.0034(7) -0.0068(8) -0.0147(8)
C2 0.0512(11) 0.0404(10) 0.0296(9) 0.0038(7) -0.0089(8) -0.0141(8)
C3 0.0512(11) 0.0397(10) 0.0274(9) 0.0025(7) -0.0063(8) -0.0120(8)
C4 0.0510(11) 0.0440(10) 0.0277(9) 0.0050(7) -0.0071(8) -0.0162(9)
N1 0.0523(10) 0.0440(9) 0.0268(7) 0.0054(6) -0.0063(7) -0.0168(7)
C5 0.0495(11) 0.0423(10) 0.0277(9) 0.0061(7) -0.0049(8) -0.0154(8)
C6 0.0452(10) 0.0380(9) 0.0286(9) 0.0028(7) -0.0021(7) -0.0105(8)
C7 0.0452(10) 0.0360(9) 0.0300(9) 0.0038(7) -0.0023(7) -0.0109(7)
C8 0.0453(10) 0.0407(10) 0.0305(9) 0.0049(7) -0.0045(8) -0.0154(8)
C9 0.0445(10) 0.0395(9) 0.0302(9) 0.0035(7) -0.0053(7) -0.0135(8)
C10 0.0541(11) 0.0390(10) 0.0271(9) 0.0043(7) -0.0070(8) -0.0172(8)
C11 0.0523(11) 0.0393(10) 0.0306(9) 0.0022(7) -0.0042(8) -0.0161(8)
C12 0.0655(14) 0.0464(11) 0.0308(10) 0.0001(8) 0.0006(9) -0.0194(10)
C13 0.0758(16) 0.0475(12) 0.0295(10) 0.0084(8) -0.0072(10) -0.0188(11)
C14 0.0757(16) 0.0432(11) 0.0382(11) 0.0076(9) -0.0131(10) -0.0088(11)
C15 0.0663(14) 0.0435(11) 0.0332(10) 0.0016(8) -0.0079(9) -0.0094(10)
C16 0.0572(13) 0.0514(12) 0.0434(12) 0.0007(10) -0.0046(10) -0.0095(10)
C17 0.108(2) 0.0662(16) 0.0325(11) 0.0112(11) -0.0084(13) -0.0146(15)
C18 0.095(2) 0.0655(16) 0.0447(13) -0.0036(12) -0.0076(13) 0.0167(15)
C19 0.0506(11) 0.0365(9) 0.0283(8) 0.0025(7) -0.0030(8) -0.0112(8)
C20 0.0537(11) 0.0363(9) 0.0316(9) 0.0005(7) 0.0000(8) -0.0113(8)
C21 0.0681(14) 0.0455(11) 0.0345(10) 0.0058(8) 0.0061(10) -0.0114(10)
C22 0.0771(16) 0.0484(12) 0.0379(11) 0.0124(9) -0.0056(11) -0.0059(11)
C23 0.0631(14) 0.0491(12) 0.0447(12) 0.0086(10) -0.0104(10) 0.0007(10)
C24 0.0547(12) 0.0447(11) 0.0380(10) 0.0051(8) -0.0049(9) -0.0075(9)
C25 0.0530(12) 0.0457(11) 0.0359(10) -0.0010(8) 0.0022(9) -0.0090(9)
C26 0.105(2) 0.078(2) 0.0499(15) 0.0297(14) 0.0002(15) 0.0074(18)
C27 0.0544(14) 0.0675(16) 0.0599(15) 0.0089(12) 0.0026(11) -0.0002(12)
C28 0.0455(10) 0.0375(9) 0.0261(8) 0.0040(7) -0.0069(7) -0.0117(8)
C29 0.0451(10) 0.0372(9) 0.0381(10) 0.0065(8) -0.0076(8) -0.0082(8)
C30 0.0431(10) 0.0473(11) 0.0398(10) 0.0097(9) -0.0092(8) -0.0108(8)
C31 0.0520(11) 0.0446(10) 0.0273(9) 0.0059(7) -0.0095(8) -0.0173(9)
C32 0.0644(13) 0.0392(10) 0.0273(9) -0.0006(7) -0.0039(8) -0.0139(9)
C33 0.0529(11) 0.0415(10) 0.0272(9) 0.0021(7) -0.0028(8) -0.0119(8)
C34 0.0541(13) 0.0414(11) 0.0768(17) 0.0010(11) 0.0018(12) -0.0014(10)
C35 0.0680(15) 0.0556(13) 0.0336(10) 0.0030(9) -0.0079(10) -0.0294(11)
C36 0.0637(15) 0.0540(13) 0.0500(13) -0.0034(10) 0.0129(11) -0.0061(11)
N2 0.0556(10) 0.0474(10) 0.0280(8) 0.0078(7) -0.0088(7) -0.0225(8)
Fe1A 0.0440(3) 0.0384(3) 0.0249(3) 0.00420(19) -0.0042(2) -0.0135(2)
O1A 0.103(3) 0.0451(17) 0.0463(18) -0.0053(14) 0.0327(19) -0.0113(18)
N3 0.0555(10) 0.0466(9) 0.0276(8) 0.0076(7) -0.0091(7) -0.0233(8)
C37C 0.064(8) 0.095(9) 0.128(11) 0.014(9) 0.031(9) 0.025(7)
C38C 0.100(6) 0.089(6) 0.107(7) 0.014(6) 0.026(6) 0.046(6)
C39C 0.104(6) 0.099(6) 0.125(6) 0.027(5) 0.012(5) 0.058(5)
C40C 0.117(7) 0.123(7) 0.129(7) 0.019(6) -0.006(6) 0.029(6)
C41C 0.111(6) 0.113(6) 0.111(6) 0.013(6) -0.023(6) 0.002(6)
C42C 0.106(7) 0.113(7) 0.119(7) 0.006(6) -0.015(6) 0.009(6)
C43C 0.124(8) 0.147(8) 0.130(8) -0.006(7) -0.010(7) 0.002(7)
C44C 0.198(15) 0.217(15) 0.191(15) -0.012(13) 0.026(13) -0.022(13)
C37B 0.093(9) 0.095(9) 0.066(7) 0.030(6) -0.033(7) -0.015(7)
C38B 0.056(5) 0.078(6) 0.083(6) 0.024(5) -0.013(5) 0.001(5)
C39B 0.052(4) 0.081(5) 0.097(6) 0.022(5) -0.008(4) -0.013(4)
C40B 0.078(5) 0.088(6) 0.114(6) -0.006(5) 0.012(5) -0.011(5)
C41B 0.079(5) 0.089(6) 0.120(6) 0.023(5) 0.001(5) -0.020(5)
C42B 0.082(6) 0.096(6) 0.124(7) 0.003(6) 0.008(5) -0.032(5)
C43B 0.106(7) 0.124(8) 0.136(8) -0.004(7) -0.014(7) -0.005(6)
C44B 0.083(8) 0.091(8) 0.146(11) 0.029(8) -0.050(8) -0.026(7)

loop_
_atom_type_symbol
_atom_type_description
_atom_type_scat_dispersion_real
_atom_type_scat_dispersion_imag
_atom_type_scat_source
C C 0.0033 0.0016 'International Tables Vol C Tables 4.2.6.8 and 6.1.1.4'
H H 0.0000 0.0000 'International Tables Vol C Tables 4.2.6.8 and 6.1.1.4'
N N 0.0061 0.0033 'International Tables Vol C Tables 4.2.6.8 and 6.1.1.4'
Fe Fe 0.3463 0.8444 'International Tables Vol C Tables 4.2.6.8 and 6.1.1.4'
O O 0.0106 0.0060 'International Tables Vol C Tables 4.2.6.8 and 6.1.1.4'

loop_
_geom_angle_atom_site_label_1
_geom_angle_atom_site_label_2
_geom_angle_atom_site_label_3
_geom_angle
_geom_angle_site_symmetry_1
_geom_angle_site_symmetry_3
_geom_angle_publ_flag
N2 C1 C9 124.97(17) . 7 ?
N2 C1 C2 110.10(17) . . ?
C9 C1 C2 124.91(17) 7 . ?
C3 C2 C1 107.72(17) . . ?
C2 C3 C4 105.90(17) . . ?
C2 C3 C10 128.06(17) . . ?
C4 C3 C10 125.98(17) . . ?
N1 C4 N2 127.63(17) . . ?
N1 C4 C3 122.08(17) . . ?
N2 C4 C3 110.24(16) . . ?
C4 N1 C5 122.29(17) . . ?
N1 C5 N3 127.51(17) . . ?
N1 C5 C6 122.09(17) . . ?
N3 C5 C6 110.37(16) . . ?
C7 C6 C5 105.64(16) . . ?
C7 C6 C19 128.09(17) . . ?
C5 C6 C19 126.24(17) . . ?
C6 C7 C8 108.03(16) . . ?
N3 C8 C9 125.27(17) . . ?
N3 C8 C7 109.75(16) . . ?
C9 C8 C7 124.98(17) . . ?
C1 C9 C8 124.15(17) 7 . ?
C1 C9 C28 119.18(16) 7 . ?
C8 C9 C28 116.67(16) . . ?
C15 C10 C11 120.89(18) . . ?
C15 C10 C3 120.3(2) . . ?
C11 C10 C3 118.79(19) . . ?
C12 C11 C10 118.8(2) . . ?
C12 C11 C16 119.9(2) . . ?
C10 C11 C16 121.35(18) . . ?
C13 C12 C11 121.6(2) . . ?
C12 C13 C14 118.9(2) . . ?
C12 C13 C17 120.8(2) . . ?
C14 C13 C17 120.3(2) . . ?
C13 C14 C15 121.5(2) . . ?
C10 C15 C14 118.5(2) . . ?
C10 C15 C18 121.4(2) . . ?
C14 C15 C18 120.0(2) . . ?
C20 C19 C24 119.79(18) . . ?
C20 C19 C6 120.60(19) . . ?
C24 C19 C6 119.55(18) . . ?
C19 C20 C21 118.2(2) . . ?
C19 C20 C25 122.24(18) . . ?
C21 C20 C25 119.6(2) . . ?
C22 C21 C20 122.6(2) . . ?
C23 C22 C21 118.1(2) . . ?
C23 C22 C26 121.1(3) . . ?
C21 C22 C26 120.8(3) . . ?
C22 C23 C24 121.7(2) . . ?
C23 C24 C19 119.6(2) . . ?
C23 C24 C27 118.8(2) . . ?
C19 C24 C27 121.52(19) . . ?
C29 C28 C33 120.58(18) . . ?
C29 C28 C9 119.08(18) . . ?
C33 C28 C9 120.29(19) . . ?
C30 C29 C28 119.0(2) . . ?
C30 C29 C34 120.1(2) . . ?
C28 C29 C34 120.91(18) . . ?
C31 C30 C29 121.4(2) . . ?
C32 C31 C30 118.45(18) . . ?
C32 C31 C35 121.1(2) . . ?
C30 C31 C35 120.4(2) . . ?
C31 C32 C33 122.2(2) . . ?
C32 C33 C28 118.2(2) . . ?
C32 C33 C36 121.0(2) . . ?
C28 C33 C36 120.73(19) . . ?
C1 N2 C4 106.01(16) . . ?
C1 N2 Fe1A 125.40(13) . . ?
C4 N2 Fe1A 123.98(14) . . ?
O1A Fe1A N2 108.57(14) . . ?
O1A Fe1A N3 107.80(12) . . ?
N2 Fe1A N3 83.22(7) . . ?
C5 N3 C8 106.18(15) . . ?
C5 N3 Fe1A 125.25(13) . . ?
C8 N3 Fe1A 125.36(13) . . ?
C37C C38C C39C 106.1(8) . . ?
C40C C39C C38C 109.6(8) . . ?
C41C C40C C39C 115.3(9) . . ?
C40C C41C C42C 114.1(9) . . ?
C41C C42C C43C 112.0(9) . . ?
C42C C43C C44C 110.2(9) . . ?
C37B C38B C39B 114.0(8) . . ?
C40B C39B C38B 111.5(8) . . ?
C41B C40B C39B 112.5(8) . . ?
C40B C41B C42B 114.5(8) . . ?
C41B C42B C43B 112.8(9) . . ?
C42B C43B C44B 113.0(9) . . ?

loop_
_geom_bond_atom_site_label_1
_geom_bond_atom_site_label_2
_geom_bond_distance
_geom_bond_site_symmetry_2
_geom_bond_publ_flag
C1 N2 1.373(2) . ?
C1 C9 1.398(3) 7 ?
C1 C2 1.442(3) . ?
C2 C3 1.358(3) . ?
C3 C4 1.458(3) . ?
C3 C10 1.483(3) . ?
C4 N1 1.330(2) . ?
C4 N2 1.378(2) . ?
N1 C5 1.335(2) . ?
C5 N3 1.374(2) . ?
C5 C6 1.456(3) . ?
C6 C7 1.361(3) . ?
C6 C19 1.479(3) . ?
C7 C8 1.437(3) . ?
C8 N3 1.376(2) . ?
C8 C9 1.401(3) . ?
C9 C28 1.498(2) . ?
C10 C15 1.396(3) . ?
C10 C11 1.399(3) . ?
C11 C12 1.397(3) . ?
C11 C16 1.512(3) . ?
C12 C13 1.377(4) . ?
C13 C14 1.393(4) . ?
C13 C17 1.520(3) . ?
C14 C15 1.399(3) . ?
C15 C18 1.509(4) . ?
C19 C20 1.404(3) . ?
C19 C24 1.408(3) . ?
C20 C21 1.406(3) . ?
C20 C25 1.494(3) . ?
C21 C22 1.386(4) . ?
C22 C23 1.384(4) . ?
C22 C26 1.515(3) . ?
C23 C24 1.393(3) . ?
C24 C27 1.501(4) . ?
C28 C29 1.396(3) . ?
C28 C33 1.399(3) . ?
C29 C30 1.394(3) . ?
C29 C34 1.509(3) . ?
C30 C31 1.389(3) . ?
C31 C32 1.377(3) . ?
C31 C35 1.512(3) . ?
C32 C33 1.399(3) . ?
C33 C36 1.508(3) . ?
N2 Fe1A 2.0671(18) . ?
Fe1A O1A 1.913(4) . ?
Fe1A N3 2.0817(17) . ?
C37C C38C 1.529(9) . ?
C38C C39C 1.562(9) . ?
C39C C40C 1.508(9) . ?
C40C C41C 1.498(9) . ?
C41C C42C 1.507(9) . ?
C42C C43C 1.535(9) . ?
C43C C44C 1.542(10) . ?
C37B C38B 1.494(9) . ?
C38B C39B 1.532(9) . ?
C39B C40B 1.519(8) . ?
C40B C41B 1.504(9) . ?
C41B C42B 1.507(9) . ?
C42B C43B 1.513(9) . ?
C43B C44B 1.522(9) . ?

loop_
_geom_torsion_atom_site_label_1
_geom_torsion_atom_site_label_2
_geom_torsion_atom_site_label_3
_geom_torsion_atom_site_label_4
_geom_torsion
_geom_torsion_site_symmetry_1
_geom_torsion_site_symmetry_2
_geom_torsion_site_symmetry_3
_geom_torsion_site_symmetry_4
_geom_torsion_publ_flag
N2 C1 C2 C3 -0.5(3) . . . . ?
C9 C1 C2 C3 177.8(2) 7 . . . ?
C1 C2 C3 C4 1.4(3) . . . . ?
C1 C2 C3 C10 -176.0(2) . . . . ?
C2 C3 C4 N1 175.6(2) . . . . ?
C10 C3 C4 N1 -7.0(4) . . . . ?
C2 C3 C4 N2 -1.9(3) . . . . ?
C10 C3 C4 N2 175.5(2) . . . . ?
N2 C4 N1 C5 -1.5(4) . . . . ?
C3 C4 N1 C5 -178.6(2) . . . . ?
C4 N1 C5 N3 -4.6(4) . . . . ?
C4 N1 C5 C6 177.5(2) . . . . ?
N1 C5 C6 C7 176.3(2) . . . . ?
N3 C5 C6 C7 -1.9(3) . . . . ?
N1 C5 C6 C19 -5.5(4) . . . . ?
N3 C5 C6 C19 176.3(2) . . . . ?
C5 C6 C7 C8 1.3(2) . . . . ?
C19 C6 C7 C8 -176.8(2) . . . . ?
C6 C7 C8 N3 -0.4(3) . . . . ?
C6 C7 C8 C9 178.9(2) . . . . ?
N3 C8 C9 C1 4.8(4) . . . 7 ?
C7 C8 C9 C1 -174.4(2) . . . 7 ?
N3 C8 C9 C28 -174.7(2) . . . . ?
C7 C8 C9 C28 6.2(3) . . . . ?
C2 C3 C10 C15 -95.4(3) . . . . ?
C4 C3 C10 C15 87.7(3) . . . . ?
C2 C3 C10 C11 81.9(3) . . . . ?
C4 C3 C10 C11 -95.0(3) . . . . ?
C15 C10 C11 C12 1.0(3) . . . . ?
C3 C10 C11 C12 -176.29(18) . . . . ?
C15 C10 C11 C16 -179.96(19) . . . . ?
C3 C10 C11 C16 2.8(3) . . . . ?
C10 C11 C12 C13 0.4(3) . . . . ?
C16 C11 C12 C13 -178.7(2) . . . . ?
C11 C12 C13 C14 -1.3(3) . . . . ?
C11 C12 C13 C17 178.6(2) . . . . ?
C12 C13 C14 C15 0.8(4) . . . . ?
C17 C13 C14 C15 -179.1(2) . . . . ?
C11 C10 C15 C14 -1.4(3) . . . . ?
C3 C10 C15 C14 175.81(19) . . . . ?
C11 C10 C15 C18 -177.9(2) . . . . ?
C3 C10 C15 C18 -0.7(3) . . . . ?
C13 C14 C15 C10 0.5(4) . . . . ?
C13 C14 C15 C18 177.1(2) . . . . ?
C7 C6 C19 C20 -62.9(3) . . . . ?
C5 C6 C19 C20 119.4(2) . . . . ?
C7 C6 C19 C24 114.6(3) . . . . ?
C5 C6 C19 C24 -63.1(3) . . . . ?
C24 C19 C20 C21 1.7(3) . . . . ?
C6 C19 C20 C21 179.21(18) . . . . ?
C24 C19 C20 C25 -178.98(19) . . . . ?
C6 C19 C20 C25 -1.5(3) . . . . ?
C19 C20 C21 C22 -0.4(3) . . . . ?
C25 C20 C21 C22 -179.7(2) . . . . ?
C20 C21 C22 C23 -0.8(4) . . . . ?
C20 C21 C22 C26 179.9(2) . . . . ?
C21 C22 C23 C24 0.7(4) . . . . ?
C26 C22 C23 C24 180.0(3) . . . . ?
C22 C23 C24 C19 0.6(4) . . . . ?
C22 C23 C24 C27 -176.8(2) . . . . ?
C20 C19 C24 C23 -1.8(3) . . . . ?
C6 C19 C24 C23 -179.4(2) . . . . ?
C20 C19 C24 C27 175.5(2) . . . . ?
C6 C19 C24 C27 -2.0(3) . . . . ?
C1 C9 C28 C29 -94.0(2) 7 . . . ?
C8 C9 C28 C29 85.5(2) . . . . ?
C1 C9 C28 C33 88.3(3) 7 . . . ?
C8 C9 C28 C33 -92.3(2) . . . . ?
C33 C28 C29 C30 1.2(3) . . . . ?
C9 C28 C29 C30 -176.49(17) . . . . ?
C33 C28 C29 C34 -179.6(2) . . . . ?
C9 C28 C29 C34 2.7(3) . . . . ?
C28 C29 C30 C31 2.9(3) . . . . ?
C34 C29 C30 C31 -176.3(2) . . . . ?
C29 C30 C31 C32 -3.9(3) . . . . ?
C29 C30 C31 C35 174.28(19) . . . . ?
C30 C31 C32 C33 0.8(3) . . . . ?
C35 C31 C32 C33 -177.35(19) . . . . ?
C31 C32 C33 C28 3.2(3) . . . . ?
C31 C32 C33 C36 -177.0(2) . . . . ?
C29 C28 C33 C32 -4.1(3) . . . . ?
C9 C28 C33 C32 173.54(17) . . . . ?
C29 C28 C33 C36 176.00(19) . . . . ?
C9 C28 C33 C36 -6.3(3) . . . . ?
C9 C1 N2 C4 -179.0(2) 7 . . . ?
C2 C1 N2 C4 -0.7(3) . . . . ?
C9 C1 N2 Fe1A -22.5(3) 7 . . . ?
C2 C1 N2 Fe1A 155.77(16) . . . . ?
N1 C4 N2 C1 -175.7(2) . . . . ?
C3 C4 N2 C1 1.6(3) . . . . ?
N1 C4 N2 Fe1A 27.4(3) . . . . ?
C3 C4 N2 Fe1A -155.31(16) . . . . ?
N1 C5 N3 C8 -176.5(2) . . . . ?
C6 C5 N3 C8 1.6(3) . . . . ?
N1 C5 N3 Fe1A -15.9(3) . . . . ?
C6 C5 N3 Fe1A 162.17(15) . . . . ?
C9 C8 N3 C5 180.0(2) . . . . ?
C7 C8 N3 C5 -0.8(3) . . . . ?
C9 C8 N3 Fe1A 19.4(3) . . . . ?
C7 C8 N3 Fe1A -161.29(15) . . . . ?
C37C C38C C39C C40C -178.7(15) . . . . ?
C38C C39C C40C C41C -168.8(13) . . . . ?
C39C C40C C41C C42C -88.7(19) . . . . ?
C40C C41C C42C C43C -165.7(15) . . . . ?
C41C C42C C43C C44C -35(3) . . . . ?
C37B C38B C39B C40B -173.3(12) . . . . ?
C38B C39B C40B C41B 80.3(15) . . . . ?
C39B C40B C41B C42B -176.9(12) . . . . ?
C40B C41B C42B C43B -153.9(15) . . . . ?
C41B C42B C43B C44B -152.0(15) . . . . ?
